data_4508287
loop_
_publ_author_name
'Yan, Dongpeng'
'Lin, Yanjun'
'Meng, Qingyun'
'Zhao, Minjun'
'Wei, Min'

_publ_section_title
;
 Layered Dinitrostilbene-Based Molecular Solids with Tunable
 Micro/Nanostructures and the Reversible Fluorescent Response to
 Explosives
;
_journal_issue 10
_journal_name_full 'Crystal Growth &amp; Design'
_journal_page_first 4495
_journal_paper_doi 10.1021/cg400979d
_journal_volume 13
_journal_year 2013
_chemical_formula_sum 'C16 H24 N8 O12 S2'
_chemical_formula_weight 584.55
_chemical_name_systematic
; 
 ? 
;
_space_group_IT_number 14
_symmetry_space_group_name_Hall '-P 2yn'
_symmetry_space_group_name_H-M 'P 1 21/n 1'
_atom_sites_solution_hydrogens geom
_atom_sites_solution_primary direct
_atom_sites_solution_secondary difmap
_audit_creation_method SHELXL-97
_cell_angle_alpha 90.00
_cell_angle_beta 96.622(18)
_cell_angle_gamma 90.00
_cell_formula_units_Z 2
_cell_length_a 6.7916(10)
_cell_length_b 10.8568(15)
_cell_length_c 16.137(3)
_cell_measurement_temperature 103(2)
_cell_volume 1181.9(3)
_computing_structure_refinement 'SHELXL-97 (Sheldrick, 1997)'
_computing_structure_solution 'SHELXS-97 (Sheldrick, 1990)'
_diffrn_ambient_temperature 103(2)
_diffrn_measured_fraction_theta_full 0.999
_diffrn_measured_fraction_theta_max 0.999
_diffrn_radiation_monochromator graphite
_diffrn_radiation_source 'fine-focus sealed tube'
_diffrn_radiation_type MoK\a
_diffrn_radiation_wavelength 0.71073
_diffrn_reflns_av_R_equivalents 0.0392
_diffrn_reflns_av_sigmaI/netI 0.0579
_diffrn_reflns_limit_h_max 8
_diffrn_reflns_limit_h_min -6
_diffrn_reflns_limit_k_max 7
_diffrn_reflns_limit_k_min -13
_diffrn_reflns_limit_l_max 19
_diffrn_reflns_limit_l_min -19
_diffrn_reflns_number 4739
_diffrn_reflns_theta_full 26.00
_diffrn_reflns_theta_max 26.00
_diffrn_reflns_theta_min 3.16
_exptl_absorpt_coefficient_mu 0.306
_exptl_absorpt_correction_T_max 0.9939
_exptl_absorpt_correction_T_min 0.7917
_exptl_crystal_density_diffrn 1.642
_exptl_crystal_density_method 'not measured'
_exptl_crystal_F_000 608
_exptl_crystal_size_max 0.80
_exptl_crystal_size_mid 0.03
_exptl_crystal_size_min 0.02
_refine_diff_density_max 0.363
_refine_diff_density_min -0.488
_refine_diff_density_rms 0.067
_refine_ls_extinction_method none
_refine_ls_goodness_of_fit_ref 1.098
_refine_ls_hydrogen_treatment mixed
_refine_ls_matrix_type full
_refine_ls_number_parameters 184
_refine_ls_number_reflns 2326
_refine_ls_number_restraints 7
_refine_ls_restrained_S_all 1.096
_refine_ls_R_factor_all 0.0653
_refine_ls_R_factor_gt 0.0495
_refine_ls_shift/su_max 0.004
_refine_ls_shift/su_mean 0.000
_refine_ls_structure_factor_coef Fsqd
_refine_ls_weighting_details 'calc w=1/[\s^2^(Fo^2^)+(0.0413P)^2^+0.2957P] where P=(Fo^2^+2Fc^2^)/3'
_refine_ls_weighting_scheme calc
_refine_ls_wR_factor_gt 0.1024
_refine_ls_wR_factor_ref 0.1098
_reflns_number_gt 1906
_reflns_number_total 2326
_reflns_threshold_expression >2sigma(I)
_cod_data_source_file cg400979d_si_002.cif
_cod_data_source_block exp_728
_cod_original_cell_volume 1182.0(3)
_cod_database_code 4508287

loop_
_symmetry_equiv_pos_as_xyz
'x, y, z'
'-x+1/2, y+1/2, -z+1/2'
'-x, -y, -z'
'x-1/2, -y-1/2, z-1/2'

loop_
_atom_site_label
_atom_site_type_symbol
_atom_site_fract_x
_atom_site_fract_y
_atom_site_fract_z
_atom_site_U_iso_or_equiv
_atom_site_adp_type
_atom_site_occupancy
_atom_site_symmetry_multiplicity
_atom_site_calc_flag
_atom_site_refinement_flags
S1 S 0.77327(9) 0.72934(6) 0.10756(4) 0.01702(19) Uani 1 1 d .
C2 C 1.0095(4) 0.7635(2) -0.01597(15) 0.0168(5) Uani 1 1 d .
H2 H 1.0813 0.6945 0.0077 0.020 Uiso 1 1 calc R
O5 O 1.3315(3) 0.68862(19) -0.08994(12) 0.0290(5) Uani 1 1 d .
C3 C 1.0697(4) 0.8251(2) -0.08427(15) 0.0176(6) Uani 1 1 d .
N2 N 0.7879(3) 0.7507(2) -0.29629(13) 0.0225(5) Uani 1 1 d .
H2A H 0.6757 0.7920 -0.3044 0.027 Uiso 1 1 calc R
H2B H 0.8835 0.7664 -0.3272 0.027 Uiso 1 1 calc R
N1 N 1.2520(3) 0.7838(2) -0.11763(13) 0.0199(5) Uani 1 1 d .
C1 C 0.8417(4) 0.8057(2) 0.01671(15) 0.0160(5) Uani 1 1 d .
O4 O 1.3151(3) 0.84698(18) -0.17234(11) 0.0257(5) Uani 1 1 d .
C6 C 0.7339(4) 0.9075(2) -0.01830(15) 0.0178(6) Uani 1 1 d .
O1 O 0.8009(3) 0.82026(16) 0.17412(10) 0.0199(4) Uani 1 1 d .
O3 O 0.9060(3) 0.62467(17) 0.12099(12) 0.0265(5) Uani 1 1 d .
C4 C 0.9693(4) 0.9242(2) -0.12106(15) 0.0191(6) Uani 1 1 d .
H4 H 1.0140 0.9643 -0.1678 0.023 Uiso 1 1 calc R
O6 O 0.7217(3) 0.49196(19) -0.04738(12) 0.0293(5) Uani 1 1 d D
N3 N 0.9839(3) 0.6025(2) -0.22645(14) 0.0214(5) Uani 1 1 d D
O2 O 0.5668(3) 0.69395(18) 0.08798(11) 0.0266(5) Uani 1 1 d .
C5 C 0.8011(4) 0.9642(3) -0.08818(16) 0.0206(6) Uani 1 1 d .
H5 H 0.7289 1.0320 -0.1135 0.025 Uiso 1 1 calc R
C8 C 0.8126(4) 0.6651(2) -0.23761(16) 0.0187(6) Uani 1 1 d D
N4 N 0.6708(3) 0.6409(2) -0.19107(14) 0.0271(6) Uani 1 1 d .
H4A H 0.5583 0.6817 -0.1988 0.033 Uiso 1 1 calc R
H4B H 0.6885 0.5838 -0.1522 0.033 Uiso 1 1 calc R
C7 C 0.5614(4) 0.9586(3) 0.01709(16) 0.0237(6) Uani 1 1 d .
H7 H 0.5368 0.9283 0.0702 0.028 Uiso 1 1 calc R
H6A H 0.633(3) 0.437(2) -0.0488(17) 0.036 Uiso 1 1 d D
H6B H 0.760(4) 0.513(3) 0.0025(9) 0.036 Uiso 1 1 d D
H3A H 1.004(4) 0.544(2) -0.1921(15) 0.028 Uiso 1 1 d D
H3B H 1.077(3) 0.618(3) -0.2560(15) 0.028 Uiso 1 1 d D

loop_
_atom_site_aniso_label
_atom_site_aniso_U_11
_atom_site_aniso_U_22
_atom_site_aniso_U_33
_atom_site_aniso_U_23
_atom_site_aniso_U_13
_atom_site_aniso_U_12
S1 0.0173(3) 0.0196(3) 0.0152(3) 0.0009(3) 0.0067(2) -0.0005(3)
C2 0.0165(13) 0.0184(13) 0.0154(12) -0.0022(11) 0.0010(10) -0.0004(11)
O5 0.0236(10) 0.0391(12) 0.0261(10) 0.0052(9) 0.0101(9) 0.0104(10)
C3 0.0163(13) 0.0226(14) 0.0150(12) -0.0032(11) 0.0061(10) -0.0023(11)
N2 0.0170(12) 0.0273(13) 0.0239(12) 0.0020(11) 0.0052(9) 0.0034(10)
N1 0.0175(12) 0.0263(13) 0.0160(11) -0.0030(10) 0.0027(9) -0.0014(10)
C1 0.0159(12) 0.0196(13) 0.0128(12) -0.0006(11) 0.0030(10) -0.0021(11)
O4 0.0267(10) 0.0314(11) 0.0217(10) 0.0003(9) 0.0141(8) -0.0027(9)
C6 0.0181(13) 0.0209(13) 0.0146(12) -0.0021(11) 0.0029(10) -0.0030(11)
O1 0.0202(9) 0.0242(10) 0.0161(9) -0.0008(8) 0.0056(7) -0.0024(8)
O3 0.0326(11) 0.0230(11) 0.0268(10) 0.0078(9) 0.0151(9) 0.0098(9)
C4 0.0216(14) 0.0234(15) 0.0130(12) 0.0010(11) 0.0044(11) -0.0044(12)
O6 0.0334(12) 0.0277(11) 0.0281(11) -0.0024(10) 0.0088(9) -0.0059(10)
N3 0.0200(12) 0.0262(13) 0.0195(12) 0.0039(10) 0.0082(10) -0.0019(11)
O2 0.0196(10) 0.0386(12) 0.0224(10) -0.0018(9) 0.0055(8) -0.0105(9)
C5 0.0215(14) 0.0233(14) 0.0172(13) 0.0024(11) 0.0029(11) 0.0037(12)
C8 0.0168(13) 0.0233(14) 0.0160(13) -0.0073(11) 0.0025(10) -0.0038(12)
N4 0.0181(12) 0.0392(15) 0.0254(12) 0.0024(11) 0.0083(10) -0.0013(11)
C7 0.0277(15) 0.0270(14) 0.0180(14) 0.0066(12) 0.0096(12) 0.0059(12)

loop_
_atom_type_symbol
_atom_type_description
_atom_type_scat_dispersion_real
_atom_type_scat_dispersion_imag
_atom_type_scat_source
C C 0.0033 0.0016 'International Tables Vol C Tables 4.2.6.8 and 6.1.1.4'
H H 0.0000 0.0000 'International Tables Vol C Tables 4.2.6.8 and 6.1.1.4'
N N 0.0061 0.0033 'International Tables Vol C Tables 4.2.6.8 and 6.1.1.4'
O O 0.0106 0.0060 'International Tables Vol C Tables 4.2.6.8 and 6.1.1.4'
S S 0.1246 0.1234 'International Tables Vol C Tables 4.2.6.8 and 6.1.1.4'

loop_
_geom_angle_atom_site_label_1
_geom_angle_atom_site_label_2
_geom_angle_atom_site_label_3
_geom_angle
_geom_angle_site_symmetry_1
O3 S1 O2 113.13(12) .
O3 S1 O1 113.32(11) .
O2 S1 O1 112.27(11) .
O3 S1 C1 105.61(12) .
O2 S1 C1 106.23(11) .
O1 S1 C1 105.46(11) .
C1 C2 C3 118.2(2) .
C1 C2 H2 120.9 .
C3 C2 H2 120.9 .
C4 C3 C2 122.9(2) .
C4 C3 N1 118.4(2) .
C2 C3 N1 118.7(2) .
C8 N2 H2A 120.0 .
C8 N2 H2B 120.0 .
H2A N2 H2B 120.0 .
O5 N1 O4 123.7(2) .
O5 N1 C3 118.4(2) .
O4 N1 C3 117.9(2) .
C2 C1 C6 121.2(2) .
C2 C1 S1 117.42(19) .
C6 C1 S1 121.3(2) .
C5 C6 C1 117.6(2) .
C5 C6 C7 119.5(2) .
C1 C6 C7 122.8(2) .
C3 C4 C5 118.1(2) .
C3 C4 H4 120.9 .
C5 C4 H4 120.9 .
H6A O6 H6B 111(2) .
C8 N3 H3A 122.8(18) .
C8 N3 H3B 121.2(16) .
H3A N3 H3B 116(3) .
C4 C5 C6 121.9(3) .
C4 C5 H5 119.1 .
C6 C5 H5 119.1 .
N4 C8 N2 120.6(2) .
N4 C8 N3 120.2(2) .
N2 C8 N3 119.2(2) .
C8 N4 H4A 120.0 .
C8 N4 H4B 120.0 .
H4A N4 H4B 120.0 .
C7 C7 C6 126.5(3) 3_675
C7 C7 H7 116.7 3_675
C6 C7 H7 116.7 .

loop_
_geom_bond_atom_site_label_1
_geom_bond_atom_site_label_2
_geom_bond_distance
_geom_bond_site_symmetry_2
S1 O3 1.4514(19) .
S1 O2 1.4534(19) .
S1 O1 1.4549(18) .
S1 C1 1.792(3) .
C2 C1 1.387(4) .
C2 C3 1.390(4) .
C2 H2 0.9500 .
O5 N1 1.226(3) .
C3 C4 1.372(4) .
C3 N1 1.476(3) .
N2 C8 1.324(3) .
N2 H2A 0.8800 .
N2 H2B 0.8800 .
N1 O4 1.233(3) .
C1 C6 1.407(4) .
C6 C5 1.406(4) .
C6 C7 1.471(4) .
C4 C5 1.384(4) .
C4 H4 0.9500 .
O6 H6A 0.847(10) .
O6 H6B 0.849(10) .
N3 C8 1.341(3) .
N3 H3A 0.843(15) .
N3 H3B 0.852(15) .
C5 H5 0.9500 .
C8 N4 1.314(3) .
N4 H4A 0.8800 .
N4 H4B 0.8800 .
C7 C7 1.304(5) 3_675
C7 H7 0.9500 .

loop_
_geom_torsion_atom_site_label_1
_geom_torsion_atom_site_label_2
_geom_torsion_atom_site_label_3
_geom_torsion_atom_site_label_4
_geom_torsion
_geom_torsion_site_symmetry_4
C1 C2 C3 C4 -0.8(4) .
C1 C2 C3 N1 177.8(2) .
C4 C3 N1 O5 -173.4(2) .
C2 C3 N1 O5 8.0(3) .
C4 C3 N1 O4 6.2(3) .
C2 C3 N1 O4 -172.5(2) .
C3 C2 C1 C6 0.4(4) .
C3 C2 C1 S1 -177.26(18) .
O3 S1 C1 C2 -6.8(2) .
O2 S1 C1 C2 -127.2(2) .
O1 S1 C1 C2 113.4(2) .
O3 S1 C1 C6 175.52(19) .
O2 S1 C1 C6 55.1(2) .
O1 S1 C1 C6 -64.2(2) .
C2 C1 C6 C5 0.6(4) .
S1 C1 C6 C5 178.21(19) .
C2 C1 C6 C7 -176.9(2) .
S1 C1 C6 C7 0.7(3) .
C2 C3 C4 C5 0.1(4) .
N1 C3 C4 C5 -178.5(2) .
C3 C4 C5 C6 1.0(4) .
C1 C6 C5 C4 -1.4(4) .
C7 C6 C5 C4 176.3(2) .
C5 C6 C7 C7 12.1(5) 3_675
C1 C6 C7 C7 -170.4(3) 3_675
